data_4130080
loop_
_publ_author_name
'Xu, Hongwei'
'Diccianni, Justin B.'
'Katigbak, Joseph'
'Hu, Chunhua'
'Zhang, Yingkai'
'Diao, Tianning'

_publ_section_title
;
 Bimetallic C-C Bond-Forming Reductive Elimination from Nickel.
;
_journal_issue 14
_journal_name_full 'Journal of the American Chemical Society'
_journal_page_first 4779
_journal_page_last 4786
_journal_paper_doi 10.1021/jacs.6b00016
_journal_volume 138
_journal_year 2016
_chemical_formula_sum 'C26 H22 N2 Ni O2'
_chemical_formula_weight 453.16
_space_group_crystal_system triclinic
_space_group_IT_number 2
_space_group_name_Hall '-P 1'
_space_group_name_H-M_alt 'P -1'
_atom_sites_solution_hydrogens mixed
_audit_creation_method SHELXL-2014/6
_cell_angle_alpha 94.9041(19)
_cell_angle_beta 104.4678(16)
_cell_angle_gamma 93.8012(18)
_cell_formula_units_Z 2
_cell_length_a 8.7650(10)
_cell_length_b 11.0263(12)
_cell_length_c 11.2797(12)
_cell_measurement_reflns_used 5360
_cell_measurement_temperature 100(2)
_cell_measurement_theta_max 25.31
_cell_measurement_theta_min 2.41
_cell_volume 1047.3(2)
_computing_cell_refinement 'Bruker SAINT'
_computing_data_collection 'Bruker APEX2'
_computing_data_reduction 'Bruker SAINT'
_computing_structure_refinement 'SHELXL-2014/6 (Sheldrick, 2014)'
_computing_structure_solution 'SHELXT (Sheldrick 2014)'
_diffrn_ambient_temperature 100(2)
_diffrn_measured_fraction_theta_full 1.000
_diffrn_measured_fraction_theta_max 1.000
_diffrn_measurement_device_type 'Bruker APEX-II CCD'
_diffrn_measurement_method '\f and \w scans'
_diffrn_radiation_monochromator graphite
_diffrn_radiation_source 'sealed tube'
_diffrn_radiation_type MoK\a
_diffrn_radiation_wavelength 0.71073
_diffrn_reflns_av_R_equivalents 0.0391
_diffrn_reflns_av_unetI/netI 0.0405
_diffrn_reflns_Laue_measured_fraction_full 1.000
_diffrn_reflns_Laue_measured_fraction_max 1.000
_diffrn_reflns_limit_h_max 10
_diffrn_reflns_limit_h_min -10
_diffrn_reflns_limit_k_max 13
_diffrn_reflns_limit_k_min -13
_diffrn_reflns_limit_l_max 13
_diffrn_reflns_limit_l_min -13
_diffrn_reflns_number 13852
_diffrn_reflns_point_group_measured_fraction_full 1.000
_diffrn_reflns_point_group_measured_fraction_max 1.000
_diffrn_reflns_theta_full 25.242
_diffrn_reflns_theta_max 25.349
_diffrn_reflns_theta_min 1.861
_exptl_absorpt_coefficient_mu 0.952
_exptl_absorpt_correction_T_max 0.7452
_exptl_absorpt_correction_T_min 0.6141
_exptl_absorpt_correction_type multi-scan
_exptl_absorpt_process_details SADABS
_exptl_crystal_colour red
_exptl_crystal_density_diffrn 1.437
_exptl_crystal_description plate
_exptl_crystal_F_000 472
_exptl_crystal_size_max 0.310
_exptl_crystal_size_mid 0.200
_exptl_crystal_size_min 0.020
_refine_diff_density_max 0.346
_refine_diff_density_min -0.420
_refine_diff_density_rms 0.057
_refine_ls_extinction_method none
_refine_ls_goodness_of_fit_ref 1.030
_refine_ls_hydrogen_treatment constr
_refine_ls_matrix_type full
_refine_ls_number_parameters 281
_refine_ls_number_reflns 3838
_refine_ls_number_restraints 0
_refine_ls_restrained_S_all 1.030
_refine_ls_R_factor_all 0.0472
_refine_ls_R_factor_gt 0.0318
_refine_ls_shift/su_max 0.001
_refine_ls_shift/su_mean 0.000
_refine_ls_structure_factor_coef Fsqd
_refine_ls_weighting_details 'w=1/[\s^2^(Fo^2^)+(0.0182P)^2^+0.7502P] where P=(Fo^2^+2Fc^2^)/3'
_refine_ls_weighting_scheme calc
_refine_ls_wR_factor_gt 0.0630
_refine_ls_wR_factor_ref 0.0683
_reflns_Friedel_coverage 0.000
_reflns_number_gt 3101
_reflns_number_total 3838
_reflns_threshold_expression 'I > 2\s(I)'
_cod_data_source_file ja6b00016_si_002.cif
_cod_data_source_block 15tnd16h
_cod_database_code 4130080
_shelx_space_group_comment
;
The symmetry employed for this shelxl refinement is uniquely defined
by the following loop, which should always be used as a source of
symmetry information in preference to the above space-group names.
They are only intended as comments.
;
_shelx_estimated_absorpt_t_min 0.757
_shelx_estimated_absorpt_t_max 0.981
_shelxl_version_number 2014/6

loop_
_space_group_symop_operation_xyz
'x, y, z'
'-x, -y, -z'

loop_
_atom_site_label
_atom_site_type_symbol
_atom_site_fract_x
_atom_site_fract_y
_atom_site_fract_z
_atom_site_U_iso_or_equiv
_atom_site_adp_type
_atom_site_occupancy
_atom_site_site_symmetry_order
_atom_site_calc_flag
_atom_site_refinement_flags_posn
_atom_site_refinement_flags_adp
_atom_site_refinement_flags_occupancy
_atom_site_disorder_assembly
_atom_site_disorder_group
Ni1 Ni 0.56841(3) 0.43472(3) 0.15865(3) 0.02070(9) Uani 1 1 d . . . . .
O1 O 0.71639(18) 0.42726(14) 0.06711(13) 0.0238(4) Uani 1 1 d . . . . .
O2 O 0.43767(18) 0.30441(14) 0.06803(13) 0.0243(4) Uani 1 1 d . . . . .
N1 N 0.6844(2) 0.57733(17) 0.25456(16) 0.0212(4) Uani 1 1 d . . . . .
N2 N 0.4344(2) 0.45492(16) 0.26454(15) 0.0189(4) Uani 1 1 d . . . . .
C1 C 0.6115(3) 0.6320(2) 0.33662(19) 0.0194(5) Uani 1 1 d . . . . .
C2 C 0.6889(3) 0.7322(2) 0.4183(2) 0.0229(5) Uani 1 1 d . . . . .
H2 H 0.6390 0.7687 0.4763 0.027 Uiso 1 1 calc R U . . .
C3 C 0.8370(3) 0.7780(2) 0.4151(2) 0.0257(5) Uani 1 1 d . . . . .
H3 H 0.8902 0.8460 0.4710 0.031 Uiso 1 1 calc R U . . .
C4 C 0.9089(3) 0.7243(2) 0.3294(2) 0.0276(5) Uani 1 1 d . . . . .
H4 H 1.0105 0.7558 0.3247 0.033 Uiso 1 1 calc R U . . .
C5 C 0.8295(3) 0.6243(2) 0.2518(2) 0.0253(5) Uani 1 1 d . . . . .
H5 H 0.8788 0.5868 0.1939 0.030 Uiso 1 1 calc R U . . .
C6 C 0.4614(2) 0.5678(2) 0.33264(19) 0.0189(5) Uani 1 1 d . . . . .
C7 C 0.3402(3) 0.5852(2) 0.39203(18) 0.0190(5) Uani 1 1 d . . . . .
C8 C 0.2388(3) 0.4773(2) 0.35876(19) 0.0199(5) Uani 1 1 d . . . . .
H8 H 0.1447 0.4604 0.3841 0.024 Uiso 1 1 calc R U . . .
C9 C 0.2998(2) 0.3988(2) 0.28200(19) 0.0195(5) Uani 1 1 d . . . . .
C10 C 0.3128(2) 0.6928(2) 0.46778(19) 0.0187(5) Uani 1 1 d . . . . .
C11 C 0.3410(3) 0.8120(2) 0.44010(19) 0.0214(5) Uani 1 1 d . . . . .
H11 H 0.3846 0.8247 0.3726 0.026 Uiso 1 1 calc R U . . .
C12 C 0.3069(3) 0.9124(2) 0.5089(2) 0.0252(5) Uani 1 1 d . . . . .
H12 H 0.3270 0.9926 0.4884 0.030 Uiso 1 1 calc R U . . .
C13 C 0.2432(3) 0.8950(2) 0.6077(2) 0.0270(5) Uani 1 1 d . . . . .
H13 H 0.2198 0.9632 0.6553 0.032 Uiso 1 1 calc R U . . .
C14 C 0.2139(3) 0.7777(2) 0.6366(2) 0.0261(5) Uani 1 1 d . . . . .
H14 H 0.1706 0.7657 0.7044 0.031 Uiso 1 1 calc R U . . .
C15 C 0.2471(3) 0.6776(2) 0.56766(19) 0.0233(5) Uani 1 1 d . . . . .
H15 H 0.2251 0.5976 0.5882 0.028 Uiso 1 1 calc R U . . .
C16 C 0.2399(3) 0.2701(2) 0.23894(19) 0.0207(5) Uani 1 1 d . . . . .
C17 C 0.0796(3) 0.2375(2) 0.1870(2) 0.0255(5) Uani 1 1 d . . . . .
H17 H 0.0086 0.2994 0.1739 0.031 Uiso 1 1 calc R U . . .
C18 C 0.0217(3) 0.1159(2) 0.1539(2) 0.0322(6) Uani 1 1 d . . . . .
H18 H -0.0881 0.0952 0.1180 0.039 Uiso 1 1 calc R U . . .
C19 C 0.1237(3) 0.0244(2) 0.1730(2) 0.0329(6) Uani 1 1 d . . . . .
H19 H 0.0844 -0.0589 0.1504 0.040 Uiso 1 1 calc R U . . .
C20 C 0.2829(3) 0.0558(2) 0.2250(2) 0.0288(6) Uani 1 1 d . . . . .
H20 H 0.3531 -0.0066 0.2387 0.035 Uiso 1 1 calc R U . . .
C21 C 0.3416(3) 0.1770(2) 0.25767(19) 0.0242(5) Uani 1 1 d . . . . .
H21 H 0.4516 0.1972 0.2930 0.029 Uiso 1 1 calc R U . . .
C22 C 0.7136(3) 0.3457(2) -0.02283(19) 0.0234(5) Uani 1 1 d . . . . .
C23 C 0.5980(3) 0.2499(2) -0.0644(2) 0.0271(5) Uani 1 1 d . . . . .
H23 H 0.6092 0.1915 -0.1280 0.033 Uiso 1 1 calc R U . . .
C24 C 0.4658(3) 0.2340(2) -0.0182(2) 0.0247(5) Uani 1 1 d . . . . .
C25 C 0.8464(3) 0.3641(2) -0.0837(2) 0.0285(6) Uani 1 1 d . . . . .
H25A H 0.8460 0.2920 -0.1410 0.043 Uiso 1 1 calc R U . . .
H25B H 0.9475 0.3762 -0.0209 0.043 Uiso 1 1 calc R U . . .
H25C H 0.8321 0.4363 -0.1290 0.043 Uiso 1 1 calc R U . . .
C26 C 0.3414(3) 0.1295(2) -0.0717(2) 0.0328(6) Uani 1 1 d . . . . .
H26A H 0.2364 0.1600 -0.0885 0.049 Uiso 0.5 1 d R U P A 1
H26B H 0.3477 0.0684 -0.0129 0.049 Uiso 0.5 1 d R U P A 1
H26C H 0.3590 0.0920 -0.1486 0.049 Uiso 0.5 1 d R U P A 1
H26D H 0.3929 0.0565 -0.0888 0.049 Uiso 0.5 1 d R U P B 2
H26E H 0.2723 0.1509 -0.1482 0.049 Uiso 0.5 1 d R U P B 2
H26F H 0.2793 0.1147 -0.0126 0.049 Uiso 0.5 1 d R U P B 2

loop_
_atom_site_aniso_label
_atom_site_aniso_U_11
_atom_site_aniso_U_22
_atom_site_aniso_U_33
_atom_site_aniso_U_23
_atom_site_aniso_U_13
_atom_site_aniso_U_12
Ni1 0.01985(16) 0.02396(18) 0.01907(16) 0.00068(12) 0.00721(12) 0.00106(12)
O1 0.0232(9) 0.0256(9) 0.0246(9) 0.0030(7) 0.0096(7) 0.0032(7)
O2 0.0245(9) 0.0284(9) 0.0202(8) 0.0003(7) 0.0075(7) 0.0006(7)
N1 0.0191(10) 0.0252(11) 0.0206(10) 0.0043(8) 0.0065(8) 0.0038(8)
N2 0.0200(10) 0.0187(10) 0.0183(9) 0.0035(8) 0.0050(8) 0.0021(8)
C1 0.0211(12) 0.0196(12) 0.0174(11) 0.0050(9) 0.0033(9) 0.0043(10)
C2 0.0224(12) 0.0237(13) 0.0218(12) 0.0030(10) 0.0039(10) 0.0040(10)
C3 0.0227(12) 0.0257(14) 0.0253(13) 0.0034(10) 0.0003(10) 0.0003(10)
C4 0.0192(12) 0.0285(14) 0.0337(14) 0.0044(11) 0.0044(10) 0.0006(10)
C5 0.0203(12) 0.0310(14) 0.0264(12) 0.0053(11) 0.0085(10) 0.0033(11)
C6 0.0189(12) 0.0207(12) 0.0160(11) 0.0026(9) 0.0021(9) 0.0026(10)
C7 0.0196(11) 0.0224(13) 0.0149(11) 0.0036(9) 0.0035(9) 0.0029(10)
C8 0.0179(11) 0.0238(13) 0.0190(11) 0.0043(9) 0.0054(9) 0.0041(10)
C9 0.0179(11) 0.0234(13) 0.0161(11) 0.0041(9) 0.0019(9) 0.0023(9)
C10 0.0166(11) 0.0213(12) 0.0167(11) 0.0020(9) 0.0012(9) 0.0030(9)
C11 0.0199(12) 0.0256(13) 0.0187(11) 0.0024(10) 0.0047(9) 0.0023(10)
C12 0.0235(13) 0.0238(13) 0.0262(13) 0.0009(10) 0.0033(10) 0.0009(10)
C13 0.0244(13) 0.0282(14) 0.0264(13) -0.0060(10) 0.0049(10) 0.0050(11)
C14 0.0240(13) 0.0333(15) 0.0229(12) 0.0036(11) 0.0089(10) 0.0047(11)
C15 0.0227(12) 0.0267(13) 0.0206(12) 0.0031(10) 0.0049(10) 0.0041(10)
C16 0.0258(12) 0.0240(13) 0.0140(11) 0.0020(9) 0.0089(9) 0.0000(10)
C17 0.0241(12) 0.0312(14) 0.0219(12) 0.0006(10) 0.0090(10) -0.0008(11)
C18 0.0310(14) 0.0375(16) 0.0262(13) -0.0040(11) 0.0098(11) -0.0116(12)
C19 0.0499(17) 0.0225(14) 0.0268(13) -0.0032(10) 0.0152(12) -0.0065(12)
C20 0.0409(15) 0.0241(14) 0.0223(12) 0.0013(10) 0.0097(11) 0.0043(11)
C21 0.0291(13) 0.0263(14) 0.0172(11) 0.0040(10) 0.0051(10) 0.0031(11)
C22 0.0264(13) 0.0290(14) 0.0174(12) 0.0061(10) 0.0076(10) 0.0099(11)
C23 0.0345(14) 0.0286(14) 0.0196(12) -0.0019(10) 0.0109(10) 0.0035(11)
C24 0.0308(13) 0.0267(14) 0.0159(11) 0.0045(10) 0.0035(10) 0.0046(11)
C25 0.0279(13) 0.0372(15) 0.0236(13) 0.0041(11) 0.0115(11) 0.0060(11)
C26 0.0378(15) 0.0351(16) 0.0233(13) -0.0035(11) 0.0077(11) -0.0043(12)

loop_
_atom_type_symbol
_atom_type_description
_atom_type_scat_dispersion_real
_atom_type_scat_dispersion_imag
_atom_type_scat_source
C C 0.0033 0.0016 'International Tables Vol C Tables 4.2.6.8 and 6.1.1.4'
H H 0.0000 0.0000 'International Tables Vol C Tables 4.2.6.8 and 6.1.1.4'
N N 0.0061 0.0033 'International Tables Vol C Tables 4.2.6.8 and 6.1.1.4'
O O 0.0106 0.0060 'International Tables Vol C Tables 4.2.6.8 and 6.1.1.4'
Ni Ni 0.3393 1.1124 'International Tables Vol C Tables 4.2.6.8 and 6.1.1.4'

loop_
_geom_angle_atom_site_label_1
_geom_angle_atom_site_label_2
_geom_angle_atom_site_label_3
_geom_angle
O2 Ni1 O1 94.96(7)
O2 Ni1 N2 91.35(7)
O1 Ni1 N2 173.58(8)
O2 Ni1 N1 173.97(8)
O1 Ni1 N1 89.98(7)
N2 Ni1 N1 83.79(8)
C22 O1 Ni1 125.95(15)
C24 O2 Ni1 126.43(15)
C5 N1 C1 119.0(2)
C5 N1 Ni1 126.45(16)
C1 N1 Ni1 114.52(14)
C9 N2 C6 107.26(17)
C9 N2 Ni1 138.55(15)
C6 N2 Ni1 113.19(14)
N1 C1 C2 120.2(2)
N1 C1 C6 112.30(19)
C2 C1 C6 127.3(2)
C3 C2 C1 120.1(2)
C3 C2 H2 120.0
C1 C2 H2 120.0
C2 C3 C4 119.6(2)
C2 C3 H3 120.2
C4 C3 H3 120.2
C5 C4 C3 118.5(2)
C5 C4 H4 120.8
C3 C4 H4 120.8
N1 C5 C4 122.7(2)
N1 C5 H5 118.7
C4 C5 H5 118.7
N2 C6 C7 110.14(19)
N2 C6 C1 113.81(18)
C7 C6 C1 135.6(2)
C8 C7 C6 105.16(19)
C8 C7 C10 124.79(19)
C6 C7 C10 130.0(2)
C9 C8 C7 108.24(19)
C9 C8 H8 125.9
C7 C8 H8 125.9
N2 C9 C8 109.18(19)
N2 C9 C16 124.89(19)
C8 C9 C16 125.54(19)
C11 C10 C15 117.5(2)
C11 C10 C7 122.34(19)
C15 C10 C7 120.0(2)
C12 C11 C10 121.6(2)
C12 C11 H11 119.2
C10 C11 H11 119.2
C13 C12 C11 119.7(2)
C13 C12 H12 120.1
C11 C12 H12 120.1
C14 C13 C12 119.6(2)
C14 C13 H13 120.2
C12 C13 H13 120.2
C13 C14 C15 120.7(2)
C13 C14 H14 119.7
C15 C14 H14 119.7
C14 C15 C10 120.8(2)
C14 C15 H15 119.6
C10 C15 H15 119.6
C17 C16 C21 118.3(2)
C17 C16 C9 120.9(2)
C21 C16 C9 120.6(2)
C18 C17 C16 121.0(2)
C18 C17 H17 119.5
C16 C17 H17 119.5
C17 C18 C19 120.2(2)
C17 C18 H18 119.9
C19 C18 H18 119.9
C20 C19 C18 119.3(2)
C20 C19 H19 120.4
C18 C19 H19 120.4
C19 C20 C21 120.8(2)
C19 C20 H20 119.6
C21 C20 H20 119.6
C20 C21 C16 120.4(2)
C20 C21 H21 119.8
C16 C21 H21 119.8
O1 C22 C23 124.2(2)
O1 C22 C25 114.7(2)
C23 C22 C25 121.1(2)
C22 C23 C24 123.5(2)
C22 C23 H23 118.2
C24 C23 H23 118.2
O2 C24 C23 124.6(2)
O2 C24 C26 115.0(2)
C23 C24 C26 120.4(2)
C22 C25 H25A 109.5
C22 C25 H25B 109.5
H25A C25 H25B 109.5
C22 C25 H25C 109.5
H25A C25 H25C 109.5
H25B C25 H25C 109.5
C24 C26 H26A 109.5
C24 C26 H26B 109.4
H26A C26 H26B 109.5
C24 C26 H26C 109.5
H26A C26 H26C 109.5
H26B C26 H26C 109.5
C24 C26 H26D 109.1
C24 C26 H26E 109.0
H26D C26 H26E 109.8
C24 C26 H26F 109.1
H26D C26 H26F 110.0
H26E C26 H26F 109.8

loop_
_geom_bond_atom_site_label_1
_geom_bond_atom_site_label_2
_geom_bond_distance
Ni1 O2 1.8351(16)
Ni1 O1 1.8504(15)
Ni1 N2 1.8834(17)
Ni1 N1 1.9038(19)
O1 C22 1.292(3)
O2 C24 1.275(3)
N1 C5 1.349(3)
N1 C1 1.371(3)
N2 C9 1.361(3)
N2 C6 1.379(3)
C1 C2 1.394(3)
C1 C6 1.441(3)
C2 C3 1.372(3)
C2 H2 0.9500
C3 C4 1.392(3)
C3 H3 0.9500
C4 C5 1.377(3)
C4 H4 0.9500
C5 H5 0.9500
C6 C7 1.405(3)
C7 C8 1.402(3)
C7 C10 1.470(3)
C8 C9 1.396(3)
C8 H8 0.9500
C9 C16 1.477(3)
C10 C11 1.397(3)
C10 C15 1.405(3)
C11 C12 1.390(3)
C11 H11 0.9500
C12 C13 1.387(3)
C12 H12 0.9500
C13 C14 1.383(3)
C13 H13 0.9500
C14 C15 1.384(3)
C14 H14 0.9500
C15 H15 0.9500
C16 C17 1.390(3)
C16 C21 1.398(3)
C17 C18 1.387(3)
C17 H17 0.9500
C18 C19 1.387(4)
C18 H18 0.9500
C19 C20 1.379(4)
C19 H19 0.9500
C20 C21 1.385(3)
C20 H20 0.9500
C21 H21 0.9500
C22 C23 1.378(3)
C22 C25 1.503(3)
C23 C24 1.391(3)
C23 H23 0.9500
C24 C26 1.505(3)
C25 H25A 0.9800
C25 H25B 0.9800
C25 H25C 0.9800
C26 H26A 0.9800
C26 H26B 0.9800
C26 H26C 0.9800
C26 H26D 0.9769
C26 H26E 0.9793
C26 H26F 0.9770
